data_1561729
loop_
_publ_author_name
'Yang, Lu'
'Zhang, Sheng'
'Qu, Xiaoni'
'Yang, Qi'
'Liu, Xiangyu'
'Wei, Qing'
'Xie, Gang'
'Chen, Sanping'

_publ_section_title
;
 Synthesis, crystal structure and photoluminescence property of Eu/Tb MOFs
 with mixed polycarboxylate ligands
;
_journal_name_full 'Journal of Solid State Chemistry'
_journal_page_first 223
_journal_page_last 229
_journal_paper_doi 10.1016/j.jssc.2015.08.037
_journal_volume 231
_journal_year 2015
_chemical_formula_sum 'C33 H22 Eu N O11'
_chemical_formula_weight 760.48
_space_group_IT_number 15
_space_group_name_Hall '-C 2yc'
_space_group_name_H-M_alt 'C 1 2/c 1'
_symmetry_cell_setting monoclinic
_symmetry_space_group_name_H-M 'C 1 2/c 1'
_atom_sites_solution_hydrogens geom
_atom_sites_solution_primary direct
_atom_sites_solution_secondary difmap
_audit_creation_method SHELXL-97
_cell_angle_alpha 90.00
_cell_angle_beta 104.624(2)
_cell_angle_gamma 90.00
_cell_formula_units_Z 8
_cell_length_a 26.027(4)
_cell_length_b 8.9490(13)
_cell_length_c 27.097(4)
_cell_measurement_temperature 296(2)
_cell_volume 6106.9(16)
_computing_structure_refinement 'SHELXL-97 (Sheldrick, 1997)'
_computing_structure_solution 'SHELXS-97 (Sheldrick, 1990)'
_diffrn_ambient_temperature 296(2)
_diffrn_measured_fraction_theta_full 0.989
_diffrn_measured_fraction_theta_max 0.989
_diffrn_measurement_device_type .
_diffrn_radiation_monochromator graphite
_diffrn_radiation_source 'fine-focus sealed tube'
_diffrn_radiation_type MoK\a
_diffrn_radiation_wavelength 0.71073
_diffrn_reflns_av_R_equivalents 0.0558
_diffrn_reflns_av_sigmaI/netI 0.0743
_diffrn_reflns_limit_h_max 32
_diffrn_reflns_limit_h_min -27
_diffrn_reflns_limit_k_max 11
_diffrn_reflns_limit_k_min -11
_diffrn_reflns_limit_l_max 33
_diffrn_reflns_limit_l_min -27
_diffrn_reflns_number 16300
_diffrn_reflns_theta_full 26.36
_diffrn_reflns_theta_max 26.36
_diffrn_reflns_theta_min 1.62
_exptl_absorpt_coefficient_mu 2.118
_exptl_crystal_colour yellow
_exptl_crystal_density_diffrn 1.654
_exptl_crystal_density_method 'not measured'
_exptl_crystal_description block
_exptl_crystal_F_000 3024
_refine_diff_density_max 1.240
_refine_diff_density_min -1.251
_refine_diff_density_rms 0.131
_refine_ls_extinction_method none
_refine_ls_goodness_of_fit_ref 1.019
_refine_ls_hydrogen_treatment mixed
_refine_ls_matrix_type full
_refine_ls_number_parameters 412
_refine_ls_number_reflns 6176
_refine_ls_number_restraints 163
_refine_ls_restrained_S_all 1.010
_refine_ls_R_factor_all 0.0727
_refine_ls_R_factor_gt 0.0466
_refine_ls_shift/su_max 0.001
_refine_ls_shift/su_mean 0.000
_refine_ls_structure_factor_coef Fsqd
_refine_ls_weighting_details 'calc w=1/[\s^2^(Fo^2^)+(0.0527P)^2^+0.0000P] where P=(Fo^2^+2Fc^2^)/3'
_refine_ls_weighting_scheme calc
_refine_ls_wR_factor_gt 0.1017
_refine_ls_wR_factor_ref 0.1116
_reflns_number_gt 4455
_reflns_number_total 6176
_reflns_threshold_expression >2sigma(I)
_cod_data_source_file JSSC-2015-231-223.cif
_cod_data_source_block xb8010_0m
_cod_depositor_comments
;
The following automatic conversions were performed:

data item '_symmetry_cell_setting' value 'Monoclinic' was changed to
'monoclinic' in accordance with the built-in table derived from the
CIF Core dictionary named 'cif_core.dic' version 2.4.5 last updated
on 2014-11-21.

Automatic conversion script
Id: cif_fix_values 8369 2020-08-20 11:38:08Z andrius 
;
_cod_original_cell_volume 6106.7(15)
_cod_original_sg_symbol_H-M 'C2/c  '
_cod_database_code 1561729

loop_
_symmetry_equiv_pos_as_xyz
'x, y, z'
'-x, y, -z+1/2'
'x+1/2, y+1/2, z'
'-x+1/2, y+1/2, -z+1/2'
'-x, -y, -z'
'x, -y, z-1/2'
'-x+1/2, -y+1/2, -z'
'x+1/2, -y+1/2, z-1/2'

loop_
_atom_site_label
_atom_site_type_symbol
_atom_site_fract_x
_atom_site_fract_y
_atom_site_fract_z
_atom_site_U_iso_or_equiv
_atom_site_adp_type
_atom_site_occupancy
_atom_site_symmetry_multiplicity
_atom_site_calc_flag
_atom_site_refinement_flags
_atom_site_disorder_assembly
_atom_site_disorder_group
Eu1 Eu 0.485806(11) 0.80959(3) 0.457670(11) 0.02424(10) Uani 1 1 d U . .
O5 O 0.50084(15) 0.7225(5) 0.37523(16) 0.0395(10) Uani 1 1 d U . .
O3 O 0.54649(16) 0.6009(5) 0.44200(17) 0.0392(10) Uani 1 1 d U . .
O2 O 0.53398(18) 0.7029(5) 0.53849(16) 0.0429(10) Uani 1 1 d U . .
N1 N 0.6536(2) 0.6775(7) 0.7744(2) 0.0465(15) Uani 1 1 d U . .
O8 O 0.40088(16) 0.8493(5) 0.38868(17) 0.0414(11) Uani 1 1 d U . .
O7 O 0.43906(16) 0.5840(5) 0.45061(19) 0.0466(12) Uani 1 1 d U . .
H7A H 0.4085 0.5977 0.4572 0.070 Uiso 1 1 d R . .
H7B H 0.4568 0.5195 0.4720 0.070 Uiso 1 1 d R . .
C46 C 0.5417(2) 0.8074(7) 0.5697(2) 0.0324(12) Uani 1 1 d U . .
O1 O 0.41868(16) 0.8619(5) 0.50026(18) 0.0408(11) Uani 1 1 d U . .
C9 C 0.2933(2) 0.7186(7) 0.2858(2) 0.0381(15) Uani 1 1 d U . .
H9 H 0.3122 0.6541 0.2700 0.046 Uiso 1 1 calc R . .
C11 C 0.5832(3) 0.8112(8) 0.7136(3) 0.0512(18) Uani 1 1 d U . .
H11 H 0.5718 0.8518 0.7406 0.061 Uiso 1 1 calc R . .
O4 O 0.57026(16) 0.9119(5) 0.46385(19) 0.0460(12) Uani 1 1 d U . .
O6 O 0.47577(16) 1.0644(5) 0.44403(16) 0.0391(10) Uani 1 1 d U . .
C14 C 0.3479(3) 0.9714(9) 0.5274(3) 0.052(2) Uani 1 1 d U . .
C15 C 0.6157(2) 0.6895(7) 0.6330(2) 0.0385(14) Uani 1 1 d U . .
H15 H 0.6263 0.6474 0.6058 0.046 Uiso 1 1 calc R . .
C16 C 0.3778(2) 0.7982(7) 0.3473(3) 0.0388(15) Uani 1 1 d U . .
C17 C 0.5345(2) 0.6209(7) 0.3951(3) 0.0358(13) Uani 1 1 d U . .
C18 C 0.3204(2) 0.8104(7) 0.3252(2) 0.0369(14) Uani 1 1 d U . .
C19 C 0.3339(3) 1.0214(8) 0.5713(3) 0.0487(18) Uani 1 1 d U . .
C20 C 0.5564(3) 0.5704(8) 0.3117(3) 0.0456(17) Uani 1 1 d U . .
H20 H 0.5318 0.6431 0.2969 0.055 Uiso 1 1 calc R . .
C21 C 0.5717(2) 0.7805(6) 0.6238(2) 0.0327(14) Uani 1 1 d U . .
C22 C 0.6441(3) 0.6600(7) 0.6823(2) 0.0399(15) Uani 1 1 d U . .
H22 H 0.6745 0.6011 0.6883 0.048 Uiso 1 1 calc R . .
C23 C 0.6272(2) 0.7187(7) 0.7233(2) 0.0342(14) Uani 1 1 d U . .
O24 O 0.40343(19) 0.7236(7) 0.3187(2) 0.0642(16) Uani 1 1 d U . .
H24 H 0.4349 0.7164 0.3338 0.096 Uiso 1 1 calc R . .
O25 O 0.1566(3) 1.1065(15) 0.4791(4) 0.164(4) Uani 1 1 d U . .
H25 H 0.1257 1.1202 0.4800 0.246 Uiso 1 1 calc R . .
C26 C 0.3715(3) 1.0617(9) 0.6170(3) 0.059(2) Uani 1 1 d U . .
H26 H 0.4074 1.0602 0.6179 0.070 Uiso 1 1 calc R . .
C27 C 0.5954(3) 0.4181(8) 0.3820(3) 0.0488(18) Uani 1 1 d U . .
H27 H 0.5981 0.3874 0.4153 0.059 Uiso 1 1 calc R . .
C28 C 0.5621(2) 0.5340(7) 0.3625(2) 0.0363(14) Uani 1 1 d U . .
C29 C 0.2383(2) 0.7225(8) 0.2698(2) 0.0415(17) Uani 1 1 d U . .
H29 H 0.2208 0.6577 0.2442 0.050 Uiso 1 1 calc R . .
C30 C 0.2905(3) 0.9117(8) 0.3459(3) 0.0438(16) Uani 1 1 d U . .
H30 H 0.3077 0.9766 0.3716 0.053 Uiso 1 1 calc R . .
C32 C 0.5859(3) 0.5028(8) 0.2827(3) 0.0502(18) Uani 1 1 d U . .
H32 H 0.5820 0.5317 0.2490 0.060 Uiso 1 1 calc R . .
C36 C 0.2365(3) 0.9168(8) 0.3291(3) 0.0482(18) Uani 1 1 d U . .
H36 H 0.2176 0.9856 0.3434 0.058 Uiso 1 1 calc R . .
C33 C 0.5563(3) 0.8433(7) 0.6640(3) 0.0437(17) Uani 1 1 d U . .
H33 H 0.5274 0.9081 0.6577 0.052 Uiso 1 1 calc R . .
C35 C 0.4032(2) 0.9720(7) 0.5213(3) 0.0381(15) Uani 1 1 d U . .
C40 C 0.2785(3) 1.0330(11) 0.5704(3) 0.077(3) Uani 1 1 d U . .
O44 O 0.1628(3) 0.9612(10) 0.5534(4) 0.135(3) Uani 1 1 d U . .
C43 C 0.3102(3) 0.9223(17) 0.4858(4) 0.139(4) Uani 1 1 d U . .
H43 H 0.3202 0.8753 0.4591 0.167 Uiso 1 1 calc R . .
C37 C 0.3564(4) 1.1021(12) 0.6592(4) 0.089(3) Uani 1 1 d U . .
H37 H 0.3820 1.1280 0.6886 0.106 Uiso 1 1 calc R . .
C41 C 0.2409(3) 1.0046(16) 0.5243(4) 0.121(5) Uani 1 1 d U . .
C39 C 0.2650(4) 1.0771(14) 0.6156(4) 0.114(4) Uani 1 1 d U . .
H39 H 0.2295 1.0869 0.6156 0.137 Uiso 1 1 calc R . .
C45 C 0.1820(4) 1.014(2) 0.5201(5) 0.169(7) Uani 1 1 d U . .
C38 C 0.3035(4) 1.1054(15) 0.6592(4) 0.116(5) Uani 1 1 d U . .
H38 H 0.2939 1.1272 0.6892 0.139 Uiso 1 1 calc R . .
C1 C 0.2093(2) 0.8208(7) 0.2911(2) 0.0375(14) Uani 1 1 d U . .
C2 C 0.6216(2) 0.3907(8) 0.3039(2) 0.0397(16) Uani 1 1 d U . .
C3 C 0.6252(3) 0.3454(8) 0.3538(3) 0.0492(19) Uani 1 1 d U . .
H3 H 0.6474 0.2668 0.3680 0.059 Uiso 1 1 calc R . .
C4 C 0.2565(3) 0.9429(16) 0.4836(4) 0.139(4) Uani 1 1 d U . .
H4 H 0.2309 0.9149 0.4545 0.167 Uiso 1 1 calc R . .

loop_
_atom_site_aniso_label
_atom_site_aniso_U_11
_atom_site_aniso_U_22
_atom_site_aniso_U_33
_atom_site_aniso_U_23
_atom_site_aniso_U_13
_atom_site_aniso_U_12
Eu1 0.02162(15) 0.02731(16) 0.02394(16) -0.00080(15) 0.00604(11) 0.00147(14)
O5 0.027(2) 0.060(3) 0.031(2) -0.005(2) 0.0050(18) 0.0121(19)
O3 0.041(2) 0.047(3) 0.031(2) -0.003(2) 0.011(2) 0.011(2)
O2 0.056(3) 0.038(2) 0.029(2) -0.001(2) -0.001(2) 0.005(2)
N1 0.032(3) 0.077(4) 0.028(3) 0.022(3) 0.003(2) -0.010(3)
O8 0.034(2) 0.050(3) 0.034(2) -0.009(2) -0.0028(19) 0.0061(19)
O7 0.032(2) 0.033(2) 0.075(4) 0.000(2) 0.014(2) -0.0026(19)
C46 0.031(3) 0.032(3) 0.032(3) 0.007(3) 0.005(2) 0.002(3)
O1 0.037(2) 0.045(2) 0.045(3) -0.017(2) 0.019(2) -0.0078(19)
C9 0.034(3) 0.049(4) 0.028(3) -0.008(3) 0.001(3) 0.013(3)
C11 0.042(4) 0.077(5) 0.033(3) 0.005(4) 0.007(3) 0.016(4)
O4 0.034(2) 0.048(3) 0.063(3) -0.016(2) 0.025(2) -0.009(2)
O6 0.041(3) 0.030(2) 0.040(3) 0.0069(19) -0.002(2) 0.0007(18)
C14 0.027(3) 0.088(6) 0.048(4) -0.019(4) 0.021(3) -0.013(3)
C15 0.039(3) 0.046(4) 0.027(3) 0.003(3) 0.004(3) 0.007(3)
C16 0.032(3) 0.045(4) 0.036(4) -0.004(3) 0.004(3) 0.004(3)
C17 0.028(3) 0.044(3) 0.036(3) -0.008(3) 0.008(3) -0.002(2)
C18 0.033(3) 0.048(4) 0.026(3) -0.006(3) 0.002(2) 0.010(3)
C19 0.039(4) 0.069(5) 0.045(4) -0.015(4) 0.023(3) -0.016(3)
C20 0.041(4) 0.064(5) 0.029(3) -0.004(3) 0.004(3) 0.019(3)
C21 0.029(3) 0.035(4) 0.031(3) 0.002(3) 0.002(2) 0.001(3)
C22 0.034(3) 0.048(4) 0.034(3) 0.008(3) 0.001(3) 0.009(3)
C23 0.031(3) 0.048(4) 0.022(3) 0.008(3) 0.004(2) -0.006(3)
O24 0.036(3) 0.102(4) 0.047(3) -0.030(3) -0.004(2) 0.018(3)
O25 0.043(4) 0.306(13) 0.141(8) 0.003(8) 0.021(5) -0.001(6)
C26 0.047(4) 0.083(6) 0.049(4) -0.012(4) 0.017(3) -0.018(4)
C27 0.056(5) 0.063(5) 0.032(4) 0.001(3) 0.020(3) 0.016(4)
C28 0.033(3) 0.045(4) 0.031(3) -0.004(3) 0.008(3) 0.003(3)
C29 0.035(3) 0.062(5) 0.025(3) -0.013(3) 0.003(3) 0.007(3)
C30 0.039(3) 0.055(4) 0.034(4) -0.014(3) 0.004(3) 0.004(3)
C32 0.052(4) 0.073(5) 0.026(4) 0.008(3) 0.011(3) 0.018(4)
C36 0.042(4) 0.057(4) 0.042(4) -0.016(4) 0.004(3) 0.015(3)
C33 0.043(4) 0.054(4) 0.030(3) 0.006(3) 0.002(3) 0.014(3)
C35 0.028(3) 0.051(4) 0.038(4) -0.009(3) 0.013(3) -0.006(3)
C40 0.040(4) 0.130(8) 0.070(5) -0.053(6) 0.030(4) -0.025(5)
O44 0.059(4) 0.201(8) 0.166(8) -0.064(6) 0.069(5) -0.028(5)
C43 0.033(3) 0.308(11) 0.081(5) -0.104(7) 0.024(3) -0.048(5)
C37 0.078(5) 0.139(9) 0.056(5) -0.040(6) 0.028(5) -0.043(6)
C41 0.029(4) 0.249(14) 0.088(7) -0.083(8) 0.021(4) -0.029(6)
C39 0.062(5) 0.205(12) 0.094(7) -0.078(9) 0.056(5) -0.034(7)
C45 0.040(5) 0.39(2) 0.073(8) -0.036(9) 0.015(5) 0.034(9)
C38 0.088(6) 0.202(12) 0.075(6) -0.080(8) 0.053(5) -0.052(8)
C1 0.032(3) 0.049(4) 0.029(3) -0.005(3) 0.003(3) 0.008(3)
C2 0.026(3) 0.063(4) 0.028(3) -0.006(3) 0.003(3) 0.011(3)
C3 0.057(5) 0.060(5) 0.029(4) 0.003(3) 0.008(3) 0.026(4)
C4 0.033(3) 0.308(11) 0.081(5) -0.104(7) 0.024(3) -0.048(5)

loop_
_atom_type_symbol
_atom_type_description
_atom_type_scat_dispersion_real
_atom_type_scat_dispersion_imag
_atom_type_scat_source
C C 0.0033 0.0016 'International Tables Vol C Tables 4.2.6.8 and 6.1.1.4'
H H 0.0000 0.0000 'International Tables Vol C Tables 4.2.6.8 and 6.1.1.4'
Eu Eu -0.1578 3.6682 'International Tables Vol C Tables 4.2.6.8 and 6.1.1.4'
N N 0.0061 0.0033 'International Tables Vol C Tables 4.2.6.8 and 6.1.1.4'
O O 0.0106 0.0060 'International Tables Vol C Tables 4.2.6.8 and 6.1.1.4'

loop_
_geom_angle_atom_site_label_1
_geom_angle_atom_site_label_2
_geom_angle_atom_site_label_3
_geom_angle
_geom_angle_site_symmetry_1
_geom_angle_site_symmetry_3
O6 Eu1 O7 143.29(15) . .
O6 Eu1 O4 72.13(15) . .
O7 Eu1 O4 143.16(15) . .
O6 Eu1 O1 79.39(15) . .
O7 Eu1 O1 77.19(15) . .
O4 Eu1 O1 132.84(15) . .
O6 Eu1 O2 122.90(15) . .
O7 Eu1 O2 82.76(16) . .
O4 Eu1 O2 80.09(17) . .
O1 Eu1 O2 85.11(16) . .
O6 Eu1 O5 101.67(15) . .
O7 Eu1 O5 81.53(16) . .
O4 Eu1 O5 80.19(15) . .
O1 Eu1 O5 143.22(14) . .
O2 Eu1 O5 121.62(14) . .
O6 Eu1 O8 72.64(14) . .
O7 Eu1 O8 73.86(16) . .
O4 Eu1 O8 128.65(16) . .
O1 Eu1 O8 73.66(15) . .
O2 Eu1 O8 151.22(15) . .
O5 Eu1 O8 71.77(13) . .
O6 Eu1 O3 138.14(14) . .
O7 Eu1 O3 71.68(14) . .
O4 Eu1 O3 71.89(14) . .
O1 Eu1 O3 142.12(15) . .
O2 Eu1 O3 70.23(14) . .
O5 Eu1 O3 51.44(14) . .
O8 Eu1 O3 116.20(14) . .
O6 Eu1 O6 75.92(15) . 5_676
O7 Eu1 O6 118.24(15) . 5_676
O4 Eu1 O6 71.08(14) . 5_676
O1 Eu1 O6 65.94(13) . 5_676
O2 Eu1 O6 47.83(13) . 5_676
O5 Eu1 O6 150.55(13) . 5_676
O8 Eu1 O6 132.31(13) . 5_676
O3 Eu1 O6 111.20(13) . 5_676
O6 Eu1 C17 121.90(17) . .
O7 Eu1 C17 75.20(16) . .
O4 Eu1 C17 74.32(16) . .
O1 Eu1 C17 152.07(16) . .
O2 Eu1 C17 95.53(17) . .
O5 Eu1 C17 26.11(16) . .
O8 Eu1 C17 94.50(16) . .
O3 Eu1 C17 25.33(16) . .
O6 Eu1 C17 132.77(15) 5_676 .
O6 Eu1 C46 99.99(16) . .
O7 Eu1 C46 100.67(17) . .
O4 Eu1 C46 74.11(17) . .
O1 Eu1 C46 74.85(16) . .
O2 Eu1 C46 23.31(14) . .
O5 Eu1 C46 139.14(15) . .
O8 Eu1 C46 148.46(15) . .
O3 Eu1 C46 90.08(15) . .
O6 Eu1 C46 24.52(13) 5_676 .
C17 Eu1 C46 114.46(18) . .
O6 Eu1 Eu1 42.45(11) . 5_676
O7 Eu1 Eu1 141.73(11) . 5_676
O4 Eu1 Eu1 66.41(10) . 5_676
O1 Eu1 Eu1 67.14(10) . 5_676
O2 Eu1 Eu1 80.90(10) . 5_676
O5 Eu1 Eu1 136.13(10) . 5_676
O8 Eu1 Eu1 107.38(10) . 5_676
O3 Eu1 Eu1 132.47(10) . 5_676
O6 Eu1 Eu1 33.47(8) 5_676 5_676
C17 Eu1 Eu1 140.62(12) . 5_676
C46 Eu1 Eu1 57.69(12) . 5_676
O6 Eu1 H7A 128.5 . .
O7 Eu1 H7A 17.1 . .
O4 Eu1 H7A 159.3 . .
O1 Eu1 H7A 60.8 . .
O2 Eu1 H7A 86.8 . .
O5 Eu1 H7A 93.4 . .
O8 Eu1 H7A 66.1 . .
O3 Eu1 H7A 88.7 . .
O6 Eu1 H7A 111.2 5_676 .
C17 Eu1 H7A 91.3 . .
C46 Eu1 H7A 99.5 . .
Eu1 Eu1 H7A 127.3 5_676 .
O6 Eu1 H7B 157.8 . .
O7 Eu1 H7B 17.1 . .
O4 Eu1 H7B 129.9 . .
O1 Eu1 H7B 81.7 . .
O2 Eu1 H7B 66.4 . .
O5 Eu1 H7B 86.7 . .
O8 Eu1 H7B 91.0 . .
O3 Eu1 H7B 62.4 . .
O6 Eu1 H7B 106.6 5_676 .
C17 Eu1 H7B 73.1 . .
C46 Eu1 H7B 86.1 . .
Eu1 Eu1 H7B 136.5 5_676 .
H7A Eu1 H7B 29.5 . .
C17 O5 Eu1 95.2(4) . .
C17 O3 Eu1 93.4(4) . .
C46 O2 Eu1 106.0(4) . .
C1 N1 C2 121.6(5) 8_566 6_566
C1 N1 C23 120.9(5) 8_566 .
C2 N1 C23 116.5(5) 6_566 .
C16 O8 Eu1 139.6(4) . .
Eu1 O7 H7A 110.3 . .
Eu1 O7 H7B 110.0 . .
H7A O7 H7B 108.6 . .
O2 C46 O6 120.2(6) . 5_676
O2 C46 C21 120.0(5) . .
O6 C46 C21 119.8(6) 5_676 .
O2 C46 Eu1 50.7(3) . .
O6 C46 Eu1 69.5(3) 5_676 .
C21 C46 Eu1 170.6(4) . .
C35 O1 Eu1 137.4(4) . .
C29 C9 C18 120.6(6) . .
C29 C9 H9 119.7 . .
C18 C9 H9 119.7 . .
C33 C11 C23 120.1(7) . .
C33 C11 H11 119.9 . .
C23 C11 H11 119.9 . .
C35 O4 Eu1 140.7(4) 5_676 .
C46 O6 Eu1 165.0(4) 5_676 .
C46 O6 Eu1 86.0(4) 5_676 5_676
Eu1 O6 Eu1 104.08(15) . 5_676
C43 C14 C19 121.0(6) . .
C43 C14 C35 115.0(7) . .
C19 C14 C35 124.0(6) . .
C21 C15 C22 120.5(6) . .
C21 C15 H15 119.8 . .
C22 C15 H15 119.8 . .
O8 C16 O24 121.6(6) . .
O8 C16 C18 124.2(6) . .
O24 C16 C18 114.2(6) . .
O3 C17 O5 120.0(6) . .
O3 C17 C28 119.7(6) . .
O5 C17 C28 120.2(6) . .
O3 C17 Eu1 61.3(3) . .
O5 C17 Eu1 58.7(3) . .
C28 C17 Eu1 175.5(4) . .
C9 C18 C30 117.6(6) . .
C9 C18 C16 122.5(6) . .
C30 C18 C16 119.8(6) . .
C14 C19 C26 123.5(6) . .
C14 C19 C40 118.8(7) . .
C26 C19 C40 117.7(7) . .
C32 C20 C28 122.1(6) . .
C32 C20 H20 119.0 . .
C28 C20 H20 119.0 . .
C33 C21 C15 119.7(6) . .
C33 C21 C46 121.7(5) . .
C15 C21 C46 118.6(6) . .
C15 C22 C23 119.9(6) . .
C15 C22 H22 120.1 . .
C23 C22 H22 120.1 . .
C11 C23 C22 119.1(6) . .
C11 C23 N1 120.7(6) . .
C22 C23 N1 120.1(6) . .
C16 O24 H24 109.5 . .
C45 O25 H25 109.5 . .
C37 C26 C19 121.6(7) . .
C37 C26 H26 119.2 . .
C19 C26 H26 119.2 . .
C28 C27 C3 122.1(7) . .
C28 C27 H27 118.9 . .
C3 C27 H27 118.9 . .
C27 C28 C20 117.4(6) . .
C27 C28 C17 121.4(6) . .
C20 C28 C17 121.2(6) . .
C1 C29 C9 121.1(6) . .
C1 C29 H29 119.5 . .
C9 C29 H29 119.5 . .
C36 C30 C18 121.2(6) . .
C36 C30 H30 119.4 . .
C18 C30 H30 119.4 . .
C20 C32 C2 119.7(6) . .
C20 C32 H32 120.2 . .
C2 C32 H32 120.2 . .
C30 C36 C1 121.1(6) . .
C30 C36 H36 119.5 . .
C1 C36 H36 119.5 . .
C21 C33 C11 120.6(6) . .
C21 C33 H33 119.7 . .
C11 C33 H33 119.7 . .
O1 C35 O4 125.7(5) . 5_676
O1 C35 C14 118.5(6) . .
O4 C35 C14 115.7(6) 5_676 .
C41 C40 C39 123.5(8) . .
C41 C40 C19 118.3(7) . .
C39 C40 C19 118.2(8) . .
C14 C43 C4 119.8(8) . .
C14 C43 H43 120.1 . .
C4 C43 H43 120.1 . .
C26 C37 C38 120.8(9) . .
C26 C37 H37 119.6 . .
C38 C37 H37 119.6 . .
C4 C41 C40 120.2(8) . .
C4 C41 C45 117.2(9) . .
C40 C41 C45 121.7(9) . .
C38 C39 C40 120.9(8) . .
C38 C39 H39 119.5 . .
C40 C39 H39 119.5 . .
O44 C45 O25 127.3(10) . .
O44 C45 C41 121.1(13) . .
O25 C45 C41 110.9(12) . .
C39 C38 C37 120.6(9) . .
C39 C38 H38 119.7 . .
C37 C38 H38 119.7 . .
C29 C1 C36 118.3(6) . .
C29 C1 N1 120.1(6) . 8_465
C36 C1 N1 121.6(6) . 8_465
C32 C2 C3 119.0(6) . .
C32 C2 N1 120.0(6) . 6_565
C3 C2 N1 121.0(6) . 6_565
C27 C3 C2 119.5(6) . .
C27 C3 H3 120.3 . .
C2 C3 H3 120.3 . .
C41 C4 C43 120.7(8) . .
C41 C4 H4 119.7 . .
C43 C4 H4 119.7 . .

loop_
_geom_bond_atom_site_label_1
_geom_bond_atom_site_label_2
_geom_bond_distance
_geom_bond_site_symmetry_2
Eu1 O6 2.315(4) .
Eu1 O7 2.340(4) .
Eu1 O4 2.348(4) .
Eu1 O1 2.371(4) .
Eu1 O2 2.428(4) .
Eu1 O5 2.488(4) .
Eu1 O8 2.534(4) .
Eu1 O3 2.550(4) .
Eu1 O6 2.832(4) 5_676
Eu1 C17 2.902(6) .
Eu1 C46 3.016(6) .
Eu1 Eu1 4.0702(7) 5_676
Eu1 H7A 2.7615 .
Eu1 H7B 2.7584 .
O5 C17 1.282(7) .
O3 C17 1.244(7) .
O2 C46 1.242(7) .
N1 C1 1.405(8) 8_566
N1 C2 1.428(7) 6_566
N1 C23 1.430(8) .
O8 C16 1.219(7) .
O7 H7A 0.8652 .
O7 H7B 0.8649 .
C46 O6 1.255(7) 5_676
C46 C21 1.497(8) .
O1 C35 1.253(7) .
C9 C29 1.387(8) .
C9 C18 1.391(8) .
C9 H9 0.9300 .
C11 C33 1.381(9) .
C11 C23 1.382(9) .
C11 H11 0.9300 .
O4 C35 1.256(7) 5_676
O6 C46 1.255(7) 5_676
O6 Eu1 2.832(4) 5_676
C14 C43 1.366(11) .
C14 C19 1.403(9) .
C14 C35 1.492(8) .
C15 C21 1.375(8) .
C15 C22 1.380(9) .
C15 H15 0.9300 .
C16 O24 1.324(7) .
C16 C18 1.466(8) .
C17 C28 1.490(8) .
C18 C30 1.402(8) .
C19 C26 1.417(10) .
C19 C40 1.437(9) .
C20 C32 1.370(9) .
C20 C28 1.386(9) .
C20 H20 0.9300 .
C21 C33 1.373(9) .
C22 C23 1.396(9) .
C22 H22 0.9300 .
O24 H24 0.8200 .
O25 C45 1.411(17) .
O25 H25 0.8200 .
C26 C37 1.349(11) .
C26 H26 0.9300 .
C27 C28 1.368(9) .
C27 C3 1.381(9) .
C27 H27 0.9300 .
C29 C1 1.379(8) .
C29 H29 0.9300 .
C30 C36 1.363(9) .
C30 H30 0.9300 .
C32 C2 1.389(9) .
C32 H32 0.9300 .
C36 C1 1.391(9) .
C36 H36 0.9300 .
C33 H33 0.9300 .
C35 O4 1.256(7) 5_676
C40 C41 1.402(12) .
C40 C39 1.413(11) .
O44 C45 1.230(16) .
C43 C4 1.396(11) .
C43 H43 0.9300 .
C37 C38 1.377(12) .
C37 H37 0.9300 .
C41 C4 1.381(12) .
C41 C45 1.510(12) .
C39 C38 1.366(14) .
C39 H39 0.9300 .
C38 H38 0.9300 .
C1 N1 1.405(8) 8_465
C2 C3 1.391(9) .
C2 N1 1.428(7) 6_565
C3 H3 0.9300 .
C4 H4 0.9300 .

loop_
_geom_torsion_atom_site_label_1
_geom_torsion_atom_site_label_2
_geom_torsion_atom_site_label_3
_geom_torsion_atom_site_label_4
_geom_torsion
_geom_torsion_site_symmetry_1
_geom_torsion_site_symmetry_2
_geom_torsion_site_symmetry_3
_geom_torsion_site_symmetry_4
O6 Eu1 O5 C17 143.6(4) . . . .
O7 Eu1 O5 C17 -73.6(4) . . . .
O4 Eu1 O5 C17 74.3(4) . . . .
O1 Eu1 O5 C17 -128.6(4) . . . .
O2 Eu1 O5 C17 2.5(4) . . . .
O8 Eu1 O5 C17 -149.3(4) . . . .
O3 Eu1 O5 C17 -0.3(3) . . . .
O6 Eu1 O5 C17 61.6(5) 5_676 . . .
C46 Eu1 O5 C17 23.0(5) . . . .
Eu1 Eu1 O5 C17 114.3(3) 5_676 . . .
O6 Eu1 O3 C17 -59.6(4) . . . .
O7 Eu1 O3 C17 94.1(4) . . . .
O4 Eu1 O3 C17 -91.5(4) . . . .
O1 Eu1 O3 C17 130.4(4) . . . .
O2 Eu1 O3 C17 -177.2(4) . . . .
O5 Eu1 O3 C17 0.3(3) . . . .
O8 Eu1 O3 C17 33.3(4) . . . .
O6 Eu1 O3 C17 -152.0(4) 5_676 . . .
C46 Eu1 O3 C17 -164.7(4) . . . .
Eu1 Eu1 O3 C17 -121.0(3) 5_676 . . .
O6 Eu1 O2 C46 11.7(5) . . . .
O7 Eu1 O2 C46 -140.0(4) . . . .
O4 Eu1 O2 C46 72.7(4) . . . .
O1 Eu1 O2 C46 -62.3(4) . . . .
O5 Eu1 O2 C46 144.6(4) . . . .
O8 Eu1 O2 C46 -104.4(4) . . . .
O3 Eu1 O2 C46 146.9(4) . . . .
O6 Eu1 O2 C46 -0.7(3) 5_676 . . .
C17 Eu1 O2 C46 145.7(4) . . . .
Eu1 Eu1 O2 C46 5.3(4) 5_676 . . .
O6 Eu1 O8 C16 135.4(7) . . . .
O7 Eu1 O8 C16 -59.9(7) . . . .
O4 Eu1 O8 C16 86.8(7) . . . .
O1 Eu1 O8 C16 -140.9(7) . . . .
O2 Eu1 O8 C16 -96.8(7) . . . .
O5 Eu1 O8 C16 26.3(7) . . . .
O3 Eu1 O8 C16 -0.3(7) . . . .
O6 Eu1 O8 C16 -173.6(6) 5_676 . . .
C17 Eu1 O8 C16 13.3(7) . . . .
C46 Eu1 O8 C16 -143.9(6) . . . .
Eu1 Eu1 O8 C16 160.2(7) 5_676 . . .
Eu1 O2 C46 O6 1.3(7) . . . 5_676
Eu1 O2 C46 C21 -178.7(4) . . . .
O6 Eu1 C46 O2 -170.1(4) . . . .
O7 Eu1 C46 O2 40.4(4) . . . .
O4 Eu1 C46 O2 -102.0(4) . . . .
O1 Eu1 C46 O2 113.9(4) . . . .
O5 Eu1 C46 O2 -48.9(5) . . . .
O8 Eu1 C46 O2 116.9(4) . . . .
O3 Eu1 C46 O2 -30.9(4) . . . .
O6 Eu1 C46 O2 178.8(6) 5_676 . . .
C17 Eu1 C46 O2 -38.0(4) . . . .
Eu1 Eu1 C46 O2 -173.8(4) 5_676 . . .
O6 Eu1 C46 O6 11.1(4) . . . 5_676
O7 Eu1 C46 O6 -138.4(3) . . . 5_676
O4 Eu1 C46 O6 79.2(3) . . . 5_676
O1 Eu1 C46 O6 -64.9(3) . . . 5_676
O2 Eu1 C46 O6 -178.8(6) . . . 5_676
O5 Eu1 C46 O6 132.3(3) . . . 5_676
O8 Eu1 C46 O6 -61.9(5) . . . 5_676
O3 Eu1 C46 O6 150.3(3) . . . 5_676
C17 Eu1 C46 O6 143.2(3) . . . 5_676
Eu1 Eu1 C46 O6 7.3(3) 5_676 . . 5_676
O6 Eu1 C46 C21 -163(2) . . . .
O7 Eu1 C46 C21 47(3) . . . .
O4 Eu1 C46 C21 -95(3) . . . .
O1 Eu1 C46 C21 121(3) . . . .
O2 Eu1 C46 C21 7(2) . . . .
O5 Eu1 C46 C21 -42(3) . . . .
O8 Eu1 C46 C21 124(2) . . . .
O3 Eu1 C46 C21 -24(3) . . . .
O6 Eu1 C46 C21 -174(3) 5_676 . . .
C17 Eu1 C46 C21 -31(3) . . . .
Eu1 Eu1 C46 C21 -167(3) 5_676 . . .
O6 Eu1 O1 C35 -25.1(6) . . . .
O7 Eu1 O1 C35 -176.6(7) . . . .
O4 Eu1 O1 C35 28.1(7) . . . .
O2 Eu1 O1 C35 99.7(7) . . . .
O5 Eu1 O1 C35 -120.4(6) . . . .
O8 Eu1 O1 C35 -99.9(7) . . . .
O3 Eu1 O1 C35 148.2(6) . . . .
O6 Eu1 O1 C35 54.1(6) 5_676 . . .
C17 Eu1 O1 C35 -167.7(6) . . . .
C46 Eu1 O1 C35 78.4(7) . . . .
Eu1 Eu1 O1 C35 17.5(6) 5_676 . . .
O6 Eu1 O4 C35 34.7(7) . . . 5_676
O7 Eu1 O4 C35 -158.3(7) . . . 5_676
O1 Eu1 O4 C35 -21.1(8) . . . 5_676
O2 Eu1 O4 C35 -94.8(7) . . . 5_676
O5 Eu1 O4 C35 140.4(7) . . . 5_676
O8 Eu1 O4 C35 83.4(7) . . . 5_676
O3 Eu1 O4 C35 -167.1(8) . . . 5_676
O6 Eu1 O4 C35 -46.1(7) 5_676 . . 5_676
C17 Eu1 O4 C35 166.5(8) . . . 5_676
C46 Eu1 O4 C35 -71.7(7) . . . 5_676
Eu1 Eu1 O4 C35 -10.5(7) 5_676 . . 5_676
O7 Eu1 O6 C46 -12.4(17) . . . 5_676
O4 Eu1 O6 C46 154.6(17) . . . 5_676
O1 Eu1 O6 C46 -63.4(16) . . . 5_676
O2 Eu1 O6 C46 -140.4(16) . . . 5_676
O5 Eu1 O6 C46 79.1(16) . . . 5_676
O8 Eu1 O6 C46 12.6(16) . . . 5_676
O3 Eu1 O6 C46 122.8(16) . . . 5_676
O6 Eu1 O6 C46 -131.0(17) 5_676 . . 5_676
C17 Eu1 O6 C46 97.0(16) . . . 5_676
C46 Eu1 O6 C46 -135.8(16) . . . 5_676
Eu1 Eu1 O6 C46 -131.0(17) 5_676 . . 5_676
O7 Eu1 O6 Eu1 118.7(2) . . . 5_676
O4 Eu1 O6 Eu1 -74.31(16) . . . 5_676
O1 Eu1 O6 Eu1 67.62(15) . . . 5_676
O2 Eu1 O6 Eu1 -9.4(2) . . . 5_676
O5 Eu1 O6 Eu1 -149.87(13) . . . 5_676
O8 Eu1 O6 Eu1 143.66(17) . . . 5_676
O3 Eu1 O6 Eu1 -106.2(2) . . . 5_676
O6 Eu1 O6 Eu1 0.0 5_676 . . 5_676
C17 Eu1 O6 Eu1 -131.95(17) . . . 5_676
C46 Eu1 O6 Eu1 -4.73(17) . . . 5_676
Eu1 O8 C16 O24 -22.2(11) . . . .
Eu1 O8 C16 C18 156.8(5) . . . .
Eu1 O3 C17 O5 -0.5(6) . . . .
Eu1 O3 C17 C28 175.0(5) . . . .
Eu1 O5 C17 O3 0.5(6) . . . .
Eu1 O5 C17 C28 -175.0(5) . . . .
O6 Eu1 C17 O3 137.3(3) . . . .
O7 Eu1 C17 O3 -78.4(4) . . . .
O4 Eu1 C17 O3 80.7(4) . . . .
O1 Eu1 C17 O3 -87.4(5) . . . .
O2 Eu1 C17 O3 2.6(4) . . . .
O5 Eu1 C17 O3 -179.5(6) . . . .
O8 Eu1 C17 O3 -150.3(4) . . . .
O6 Eu1 C17 O3 36.6(4) 5_676 . . .
C46 Eu1 C17 O3 16.8(4) . . . .
Eu1 Eu1 C17 O3 85.0(4) 5_676 . . .
O6 Eu1 C17 O5 -43.2(4) . . . .
O7 Eu1 C17 O5 101.1(4) . . . .
O4 Eu1 C17 O5 -99.8(4) . . . .
O1 Eu1 C17 O5 92.1(5) . . . .
O2 Eu1 C17 O5 -177.9(4) . . . .
O8 Eu1 C17 O5 29.1(4) . . . .
O3 Eu1 C17 O5 179.5(6) . . . .
O6 Eu1 C17 O5 -143.9(3) 5_676 . . .
C46 Eu1 C17 O5 -163.7(3) . . . .
Eu1 Eu1 C17 O5 -95.5(4) 5_676 . . .
O6 Eu1 C17 C28 33(6) . . . .
O7 Eu1 C17 C28 178(100) . . . .
O4 Eu1 C17 C28 -23(6) . . . .
O1 Eu1 C17 C28 169(6) . . . .
O2 Eu1 C17 C28 -101(6) . . . .
O5 Eu1 C17 C28 76(6) . . . .
O8 Eu1 C17 C28 106(6) . . . .
O3 Eu1 C17 C28 -104(6) . . . .
O6 Eu1 C17 C28 -67(6) 5_676 . . .
C46 Eu1 C17 C28 -87(6) . . . .
Eu1 Eu1 C17 C28 -19(6) 5_676 . . .
C29 C9 C18 C30 -3.4(10) . . . .
C29 C9 C18 C16 172.8(6) . . . .
O8 C16 C18 C9 -161.8(7) . . . .
O24 C16 C18 C9 17.3(10) . . . .
O8 C16 C18 C30 14.3(11) . . . .
O24 C16 C18 C30 -166.6(7) . . . .
C43 C14 C19 C26 174.5(11) . . . .
C35 C14 C19 C26 -7.7(13) . . . .
C43 C14 C19 C40 -5.5(14) . . . .
C35 C14 C19 C40 172.3(8) . . . .
C22 C15 C21 C33 0.4(10) . . . .
C22 C15 C21 C46 -179.0(6) . . . .
O2 C46 C21 C33 -139.0(7) . . . .
O6 C46 C21 C33 41.0(9) 5_676 . . .
Eu1 C46 C21 C33 -145(2) . . . .
O2 C46 C21 C15 40.5(8) . . . .
O6 C46 C21 C15 -139.5(6) 5_676 . . .
Eu1 C46 C21 C15 34(3) . . . .
C21 C15 C22 C23 2.2(10) . . . .
C33 C11 C23 C22 0.7(10) . . . .
C33 C11 C23 N1 -176.3(6) . . . .
C15 C22 C23 C11 -2.8(10) . . . .
C15 C22 C23 N1 174.3(6) . . . .
C1 N1 C23 C11 -135.8(7) 8_566 . . .
C2 N1 C23 C11 55.4(9) 6_566 . . .
C1 N1 C23 C22 47.2(9) 8_566 . . .
C2 N1 C23 C22 -121.7(7) 6_566 . . .
C14 C19 C26 C37 -176.6(9) . . . .
C40 C19 C26 C37 3.4(13) . . . .
C3 C27 C28 C20 4.2(11) . . . .
C3 C27 C28 C17 -173.9(7) . . . .
C32 C20 C28 C27 -5.3(11) . . . .
C32 C20 C28 C17 172.8(6) . . . .
O3 C17 C28 C27 9.0(10) . . . .
O5 C17 C28 C27 -175.5(6) . . . .
Eu1 C17 C28 C27 111(6) . . . .
O3 C17 C28 C20 -169.0(6) . . . .
O5 C17 C28 C20 6.5(10) . . . .
Eu1 C17 C28 C20 -67(6) . . . .
C18 C9 C29 C1 2.4(10) . . . .
C9 C18 C30 C36 2.0(10) . . . .
C16 C18 C30 C36 -174.3(7) . . . .
C28 C20 C32 C2 2.0(11) . . . .
C18 C30 C36 C1 0.5(11) . . . .
C15 C21 C33 C11 -2.6(10) . . . .
C46 C21 C33 C11 176.9(6) . . . .
C23 C11 C33 C21 2.0(11) . . . .
Eu1 O1 C35 O4 -18.3(11) . . . 5_676
Eu1 O1 C35 C14 158.5(5) . . . .
C43 C14 C35 O1 -42.9(12) . . . .
C19 C14 C35 O1 139.1(8) . . . .
C43 C14 C35 O4 134.2(10) . . . 5_676
C19 C14 C35 O4 -43.8(11) . . . 5_676
C14 C19 C40 C41 -4.8(15) . . . .
C26 C19 C40 C41 175.2(10) . . . .
C14 C19 C40 C39 177.2(10) . . . .
C26 C19 C40 C39 -2.8(14) . . . .
C19 C14 C43 C4 9.9(19) . . . .
C35 C14 C43 C4 -168.1(12) . . . .
C19 C26 C37 C38 0.1(16) . . . .
C39 C40 C41 C4 -171.3(13) . . . .
C19 C40 C41 C4 11(2) . . . .
C39 C40 C41 C45 -2(2) . . . .
C19 C40 C41 C45 179.8(13) . . . .
C41 C40 C39 C38 -179.0(13) . . . .
C19 C40 C39 C38 -1.1(19) . . . .
C4 C41 C45 O44 126.4(17) . . . .
C40 C41 C45 O44 -43(2) . . . .
C4 C41 C45 O25 -63(2) . . . .
C40 C41 C45 O25 128.1(14) . . . .
C40 C39 C38 C37 5(2) . . . .
C26 C37 C38 C39 -4(2) . . . .
C9 C29 C1 C36 0.2(10) . . . .
C9 C29 C1 N1 -179.8(6) . . . 8_465
C30 C36 C1 C29 -1.6(11) . . . .
C30 C36 C1 N1 178.4(7) . . . 8_465
C20 C32 C2 C3 2.5(11) . . . .
C20 C32 C2 N1 -178.2(7) . . . 6_565
C28 C27 C3 C2 0.2(12) . . . .
C32 C2 C3 C27 -3.6(11) . . . .
N1 C2 C3 C27 177.1(6) 6_565 . . .
C40 C41 C4 C43 -7(2) . . . .
C45 C41 C4 C43 -176.1(15) . . . .
C14 C43 C4 C41 -4(2) . . . .
